data_2017638
loop_
_publ_author_name
'Sch\"onleber, Andreas'
'van Smaalen, Sander'
'Larsen, Finn Krebs'

_publ_section_title
;
 Orientational disorder in \L-cobalt(III) sepulchrate trinitrate
;
_journal_coeditor_code SU3043
_journal_issue 4
_journal_name_full 'Acta Crystallographica Section C'
_journal_page_first m107
_journal_page_last m109
_journal_paper_doi 10.1107/S0108270110005755
_journal_volume 66
_journal_year 2010
_chemical_formula_iupac '[Co (C12 H30 N8)] (N O3)3'
_chemical_formula_moiety 'C12 H30 Co N8 3+ , 3N O3 -'
_chemical_formula_sum 'C12 H30 Co N11 O9'
_chemical_formula_weight 531.4
_chemical_name_common Cobalt(sepulchrate)trinitrate
_chemical_name_systematic
;
[(1,3,6,8,10,13,16,19-octaazabicyclo[6.6.6]eicosane) cobalt(III) trinitrate
;
_space_group_IT_number 182
_symmetry_cell_setting hexagonal
_symmetry_space_group_name_Hall 'P 6c 2c'
_symmetry_space_group_name_H-M 'P 63 2 2'
_cell_angle_alpha 90
_cell_angle_beta 90
_cell_angle_gamma 120
_cell_formula_units_Z 2
_cell_length_a 8.4945(5)
_cell_length_b 8.4945(5)
_cell_length_c 15.9195(13)
_cell_measurement_reflns_used 7040
_cell_measurement_temperature 295
_cell_measurement_theta_max 30.0
_cell_measurement_theta_min 1.5
_cell_volume 994.80(12)
_computing_cell_refinement 'PEAKREF (Schreurs, 1999)'
_computing_data_collection 'MAR345DTB (Klein, 2003)'
_computing_data_reduction
;
EVAL15 (Schreurs <i>et al.</i>,  2010) and SADABS (Sheldrick,
2008)
;
_computing_molecular_graphics 'DIAMOND (Brandenburg, 2009)'
_computing_publication_material 'JANA2006 (Pet\<r\'i\<cek <i>et al.</i>,  2006)'
_computing_structure_refinement 'JANA2006 (Pet\<r\'i\<cek <i>et al.</i>,  2006)'
_computing_structure_solution 'SUPERFLIP (Palatinus & Chapuis, 2007)'
_diffrn_ambient_temperature 295
_diffrn_detector_area_resol_mean 0.15
_diffrn_measured_fraction_theta_full 0.98
_diffrn_measured_fraction_theta_max 0.97
_diffrn_measurement_device 'one-circle diffractometer'
_diffrn_measurement_device_type 'MarIP mar345dtb'
_diffrn_measurement_method \f
_diffrn_radiation_monochromator graphite
_diffrn_radiation_type 'Mo K\a'
_diffrn_radiation_wavelength 0.71069
_diffrn_reflns_av_R_equivalents 0.0251
_diffrn_reflns_av_sigmaI/netI 0.0098
_diffrn_reflns_limit_h_max 10
_diffrn_reflns_limit_h_min -10
_diffrn_reflns_limit_k_max 12
_diffrn_reflns_limit_k_min -11
_diffrn_reflns_limit_l_max 25
_diffrn_reflns_limit_l_min -25
_diffrn_reflns_number 49907
_diffrn_reflns_theta_full 34.62
_diffrn_reflns_theta_max 34.77
_diffrn_reflns_theta_min 3.77
_exptl_absorpt_coefficient_mu 0.940
_exptl_absorpt_correction_T_max 0.7468
_exptl_absorpt_correction_T_min 0.6929
_exptl_absorpt_correction_type multi-scan
_exptl_absorpt_process_details '(SADABS; Sheldrick, 2008)'
_exptl_crystal_colour 'translucent light orange'
_exptl_crystal_density_diffrn 1.7734
_exptl_crystal_density_method 'not measured'
_exptl_crystal_description prism
_exptl_crystal_F_000 556
_exptl_crystal_size_max 0.30
_exptl_crystal_size_mid 0.15
_exptl_crystal_size_min 0.10
_refine_diff_density_max 0.46
_refine_diff_density_min -0.37
_refine_ls_abs_structure_details 'Flack (1983), with how many Friedel pairs?'
_refine_ls_abs_structure_Flack 0.13(3)
_refine_ls_extinction_method none
_refine_ls_goodness_of_fit_ref 2.25
_refine_ls_hydrogen_treatment mixed
_refine_ls_number_constraints 17
_refine_ls_number_parameters 62
_refine_ls_number_reflns 1404
_refine_ls_number_restraints 0
_refine_ls_R_factor_all 0.0358
_refine_ls_R_factor_gt 0.0342
_refine_ls_shift/su_max 0.0029
_refine_ls_shift/su_mean 0.0003
_refine_ls_structure_factor_coef F
_refine_ls_weighting_details 'w = 1/(\s^2^(F)+0.0004F^2^)'
_refine_ls_weighting_scheme sigma
_refine_ls_wR_factor_gt 0.0528
_refine_ls_wR_factor_ref 0.0532
_reflns_number_gt 1322
_reflns_number_total 1404
_reflns_threshold_expression I>3\s(I)
_cod_data_source_file su3043.cif
_cod_data_source_block I
_cod_database_code 2017638
_cod_database_fobs_code 2017638

loop_
_symmetry_equiv_pos_site_id
_symmetry_equiv_pos_as_xyz
1 x,y,z
2 -y,x-y,z
3 -x+y,-x,z
4 -x,-y,z+1/2
5 y,-x+y,z+1/2
6 x-y,x,z+1/2
7 y,x,-z
8 x-y,-y,-z
9 -x,-x+y,-z
10 -y,-x,-z+1/2
11 -x+y,y,-z+1/2
12 x,x-y,-z+1/2

loop_
_atom_site_type_symbol
_atom_site_label
_atom_site_fract_x
_atom_site_fract_y
_atom_site_fract_z
_atom_site_U_iso_or_equiv
_atom_site_adp_type
_atom_site_calc_flag
_atom_site_refinement_flags
_atom_site_occupancy
_atom_site_disorder_assembly
_atom_site_disorder_group
Co Co1 0.333333 0.666667 0.25 0.02064(11) Uani d . 1 . .
N N2 0.14496(17) 0.67296(17) 0.17970(7) 0.0325(4) Uani d . 1 . .
C C3 0.1397(3) 0.8393(3) 0.20274(10) 0.0414(6) Uani d . 1 . .
C C4 0.1654(3) 0.6537(3) 0.08610(10) 0.0531(9) Uani d . 1 . .
N N5 0.333333 0.666667 0.06460(16) 0.0548(8) Uani d . 1 . .
N N6 0.666667 0.333333 0.1527(2) 0.0548(10) Uani d . 1 . .
O O7 0.5048(2) 0.2200(3) 0.15316(17) 0.0963(11) Uani d . 1 . .
H H2 0.042(3) 0.585(3) 0.1876(10) 0.039 Uiso d . 1 . .
H H31 0.024655 0.825722 0.186568 0.0497 Uiso d . 1 . .
H H32 0.238755 0.942813 0.176079 0.0497 Uiso d . 1 . .
H H41 0.067255 0.539374 0.066901 0.0637 Uiso d . 1 . .
H H42 0.152599 0.744844 0.056263 0.0637 Uiso d . 1 . .
N N8 0.0269(13) 0.0106(13) 0.0018(5) 0.049(2) Uani d . 0.1667 . .
O O9a 0.0452(13) 0.1550(14) -0.0192(5) 0.076(3) Uani d . 0.1667 . .
O O9b 0.1344(13) -0.0334(13) -0.0212(5) 0.076(5) Uani d . 0.1667 . .
O O9c -0.0990(13) -0.0898(14) 0.0458(5) 0.076(5) Uani d . 0.1667 . .

loop_
_atom_site_aniso_label
_atom_site_aniso_U_11
_atom_site_aniso_U_22
_atom_site_aniso_U_33
_atom_site_aniso_U_12
_atom_site_aniso_U_13
_atom_site_aniso_U_23
_atom_site_aniso_type_symbol
Co1 0.01767(14) 0.01767(14) 0.02657(17) 0.00883(7) 0 0 Co
N2 0.0267(5) 0.0300(5) 0.0422(5) 0.0153(4) -0.0056(4) 0.0034(4) N
C3 0.0297(7) 0.0313(7) 0.0694(8) 0.0199(5) 0.0011(7) 0.0107(7) C
C4 0.0604(12) 0.0633(12) 0.0382(7) 0.0328(10) -0.0168(7) 0.0001(7) C
N5 0.0675(12) 0.0675(12) 0.0294(8) 0.0338(6) 0 0 N
N6 0.0396(8) 0.0396(8) 0.085(2) 0.0198(4) 0 0 N
O7 0.0380(8) 0.0574(12) 0.180(2) 0.0136(7) 0.0155(10) -0.0131(11) O
N8 0.049(2) 0.051(4) 0.043(2) 0.0230(19) -0.0083(19) -0.0063(18) N
O9a 0.056(5) 0.059(4) 0.107(4) 0.025(3) -0.014(3) 0.006(3) O
O9b 0.091(6) 0.106(8) 0.055(5) 0.068(6) 0.007(4) 0.011(4) O
O9c 0.080(3) 0.058(9) 0.073(4) 0.022(4) 0.017(3) -0.009(4) O

loop_
_atom_type_symbol
_atom_type_scat_dispersion_real
_atom_type_scat_dispersion_imag
_atom_type_scat_source
C 0.003 0.002 'International Tables Vol C tables 4.2.6.8 and 6.1.1.1'
H 0.000 0.000 'International Tables Vol C tables 4.2.6.8 and 6.1.1.1'
N 0.006 0.003 'International Tables Vol C tables 4.2.6.8 and 6.1.1.1'
O 0.011 0.006 'International Tables Vol C tables 4.2.6.8 and 6.1.1.1'
Co 0.349 0.972 'International Tables Vol C tables 4.2.6.8 and 6.1.1.1'

loop_
_geom_angle_atom_site_label_1
_geom_angle_atom_site_label_2
_geom_angle_atom_site_label_3
_geom_angle_site_symmetry_1
_geom_angle_site_symmetry_2
_geom_angle_site_symmetry_3
_geom_angle
_geom_angle_publ_flag
N2 Co1 N2 . . 2_665 91.05(6) yes
N2 Co1 N2 . . 3_565 91.05(6) no
N2 Co1 N2 . . 10_665 87.06(6) no
N2 Co1 N2 . . 11_555 177.32(5) no
N2 Co1 N2 . . 12_565 90.89(6) yes
Co1 N2 C3 . . . 107.26(10) no
Co1 N2 C4 . . . 114.53(14) no
Co1 N2 H2 . . . 113.1(19) no
C3 N2 C4 . . . 113.91(14) yes
C3 N2 H2 . . . 108(2) no
C4 N2 H2 . . . 100.2(12) no
N2 C3 C3 . . 10_665 107.47(17) no
N2 C4 N5 . . . 113.19(18) yes
C4 N5 C4 . . 2_665 114.36(13) yes
C4 N5 C4 . . 3_565 114.36(17) no
C4 N5 C4 2_665 . 3_565 114.36(17) no
O7 N6 O7 . . 2_655 120.00(18) no
O7 N6 O7 . . 3_665 120.0(2) no
O7 N6 O7 2_655 . 3_665 120.0(2) no
O9a N8 O9b . . . 120.0 no
O9a N8 O9c . . . 120.0 no
O9b N8 O9c . . . 120.0 no

loop_
_geom_bond_atom_site_label_1
_geom_bond_atom_site_label_2
_geom_bond_site_symmetry_1
_geom_bond_site_symmetry_2
_geom_bond_distance
_geom_bond_publ_flag
Co1 N2 . . 1.9752(15) yes
Co1 N2 . 2_665 1.9752(19) no
Co1 N2 . 3_565 1.9752(13) no
Co1 N2 . 10_665 1.9752(15) no
Co1 N2 . 11_555 1.9752(19) no
Co1 N2 . 12_565 1.9752(13) no
N2 C3 . . 1.482(3) yes
N2 C4 . . 1.518(2) yes
N2 H2 . . 0.83(2) yes
C3 C3 . 10_665 1.515(2) yes
C4 N5 . . 1.417(3) yes
N6 O7 . . 1.2222(17) yes
N6 O7 . 2_655 1.222(4) no
N6 O7 . 3_665 1.222(2) no
N8 O9a . . 1.204(17) yes
N8 O9b . . 1.204(18) no
N8 O9c . . 1.204(11) no

loop_
_geom_hbond_atom_site_label_D
_geom_hbond_atom_site_label_H
_geom_hbond_atom_site_label_A
_geom_hbond_site_symmetry_D
_geom_hbond_site_symmetry_H
_geom_hbond_site_symmetry_A
_geom_hbond_distance_DH
_geom_hbond_distance_HA
_geom_hbond_distance_DA
_geom_hbond_angle_DHA
_geom_hbond_publ_flag
N2 H2 O7 . . 2_555 0.83(2) 2.463(19) 3.231(3) 154(2) yes
